data_1561291
loop_
_publ_author_name
'Zhang, Mei-Na'
'Fan, Ting-Ting'
'Wang, Qiu-Shuang'
'Han, Hong-Liang'
'Li, Xia'

_publ_section_title
;
 Zn/Cd/Cu- frameworks constructed by 3,3&#x2032;-diphenyldicarboxylate and
 1,4-bis(1,2,4-triazol-1-yl)butane: Syntheses, structure, luminescence and
 luminescence sensing for metal ion in aqueous medium
;
_journal_name_full 'Journal of Solid State Chemistry'
_journal_page_first 744
_journal_page_last 752
_journal_paper_doi 10.1016/j.jssc.2017.12.005
_journal_volume 258
_journal_year 2018
_chemical_formula_sum 'C18 H14 Cd N3 O4'
_chemical_formula_weight 448.72
_space_group_IT_number 14
_space_group_name_Hall '-P 2ybc'
_space_group_name_H-M_alt 'P 1 21/c 1'
_symmetry_cell_setting monoclinic
_symmetry_space_group_name_H-M 'P 1 21/c 1'
_atom_sites_solution_hydrogens geom
_atom_sites_solution_primary direct
_atom_sites_solution_secondary difmap
_cell_angle_alpha 90.00
_cell_angle_beta 92.880(2)
_cell_angle_gamma 90.00
_cell_formula_units_Z 4
_cell_length_a 10.9108(11)
_cell_length_b 10.6452(11)
_cell_length_c 14.3529(14)
_cell_measurement_reflns_used 8418
_cell_measurement_temperature 296(2)
_cell_measurement_theta_max 26.83
_cell_measurement_theta_min 3.17
_cell_volume 1665.0(3)
_computing_cell_refinement 'Bruker SMART'
_computing_data_collection 'Bruker SMART'
_computing_data_reduction 'Bruker SMART'
_computing_molecular_graphics 'SHELXL-97 (Sheldrick, 1997)'
_computing_publication_material 'SHELXL-97 (Sheldrick, 1997)'
_computing_structure_refinement 'SHELXL-97 (Sheldrick, 1997)'
_computing_structure_solution 'SHELXS-97 (Sheldrick, 1990)'
_diffrn_ambient_temperature 296(2)
_diffrn_measured_fraction_theta_full 0.997
_diffrn_measured_fraction_theta_max 0.997
_diffrn_measurement_device_type 'CCD area detector'
_diffrn_measurement_method 'phi and omega scans'
_diffrn_radiation_monochromator graphite
_diffrn_radiation_source 'fine-focus sealed tube'
_diffrn_radiation_type MoK\a
_diffrn_radiation_wavelength 0.71073
_diffrn_reflns_av_R_equivalents 0.0277
_diffrn_reflns_av_sigmaI/netI 0.0311
_diffrn_reflns_limit_h_max 13
_diffrn_reflns_limit_h_min -14
_diffrn_reflns_limit_k_max 13
_diffrn_reflns_limit_k_min -13
_diffrn_reflns_limit_l_max 18
_diffrn_reflns_limit_l_min -16
_diffrn_reflns_number 10920
_diffrn_reflns_theta_full 27.54
_diffrn_reflns_theta_max 27.54
_diffrn_reflns_theta_min 2.38
_exptl_absorpt_coefficient_mu 1.342
_exptl_absorpt_correction_T_max 0.796
_exptl_absorpt_correction_T_min 0.482
_exptl_absorpt_correction_type multi-scan
_exptl_absorpt_process_details 'SADABS (Sheldrick,1996)'
_exptl_crystal_colour colorless
_exptl_crystal_density_diffrn 1.790
_exptl_crystal_density_method 'not measured'
_exptl_crystal_description rodlike
_exptl_crystal_F_000 892
_exptl_crystal_size_max 0.82
_exptl_crystal_size_mid 0.46
_exptl_crystal_size_min 0.17
_refine_diff_density_max 0.436
_refine_diff_density_min -0.454
_refine_diff_density_rms 0.078
_refine_ls_extinction_method none
_refine_ls_goodness_of_fit_ref 0.755
_refine_ls_hydrogen_treatment mixed
_refine_ls_matrix_type full
_refine_ls_number_parameters 243
_refine_ls_number_reflns 3828
_refine_ls_number_restraints 0
_refine_ls_restrained_S_all 0.755
_refine_ls_R_factor_all 0.0306
_refine_ls_R_factor_gt 0.0255
_refine_ls_shift/su_max 0.001
_refine_ls_shift/su_mean 0.000
_refine_ls_structure_factor_coef Fsqd
_refine_ls_weighting_details 'calc w=1/[\s^2^(Fo^2^)+(0.1000P)^2^+0.0000P] where P=(Fo^2^+2Fc^2^)/3'
_refine_ls_weighting_scheme calc
_refine_ls_wR_factor_gt 0.0870
_refine_ls_wR_factor_ref 0.0952
_reflns_number_gt 3337
_reflns_number_total 3839
_reflns_threshold_expression >2sigma(I)
_cod_data_source_file JSSC-2018-258-744.cif
_cod_data_source_block 2
_cod_depositor_comments
;
The following automatic conversions were performed:

data item '_symmetry_cell_setting' value 'Monoclinic' was changed to
'monoclinic' in accordance with the built-in table derived from the
CIF Core dictionary named 'cif_core.dic' version 2.4.5 last updated
on 2014-11-21.

Automatic conversion script
Id: cif_fix_values 8369 2020-08-20 11:38:08Z andrius 
;
_cod_original_sg_symbol_H-M P21/c
_cod_database_code 1561291

loop_
_symmetry_equiv_pos_as_xyz
'x, y, z'
'-x, y+1/2, -z+1/2'
'-x, -y, -z'
'x, -y-1/2, z-1/2'

loop_
_atom_site_label
_atom_site_type_symbol
_atom_site_fract_x
_atom_site_fract_y
_atom_site_fract_z
_atom_site_U_iso_or_equiv
_atom_site_adp_type
_atom_site_occupancy
_atom_site_symmetry_multiplicity
_atom_site_calc_flag
_atom_site_refinement_flags
_atom_site_disorder_assembly
_atom_site_disorder_group
Cd1 Cd 0.948851(15) 0.555613(15) 0.131922(11) 0.02661(9) Uani 1 1 d . . .
O2 O 1.11544(17) 0.66076(18) 0.09961(13) 0.0403(4) Uani 1 1 d . . .
O3 O 1.15313(16) 0.50485(17) 0.00303(12) 0.0338(4) Uani 1 1 d . . .
O4 O 1.76925(16) 0.89922(18) -0.29704(12) 0.0340(4) Uani 1 1 d . . .
O5 O 1.83989(17) 0.74839(18) -0.38449(14) 0.0432(5) Uani 1 1 d . . .
N1 N 0.9903(2) 0.35084(19) 0.15787(14) 0.0308(4) Uani 1 1 d . . .
N2 N 1.06022(19) 0.16458(18) 0.13185(13) 0.0290(4) Uani 1 1 d . . .
C1 C 1.7700(2) 0.7866(2) -0.32428(17) 0.0302(5) Uani 1 1 d . . .
C2 C 1.6906(2) 0.6922(2) -0.27664(16) 0.0294(5) Uani 1 1 d . . .
C3 C 1.6965(3) 0.5665(2) -0.2979(2) 0.0359(6) Uani 1 1 d . . .
H3A H 1.7466 0.5388 -0.3443 0.043 Uiso 1 1 calc R . .
C4 C 1.6270(3) 0.4806(3) -0.2496(2) 0.0385(6) Uani 1 1 d . . .
H4A H 1.6308 0.3955 -0.2638 0.046 Uiso 1 1 calc R . .
C5 C 1.5525(2) 0.5215(3) -0.18053(19) 0.0376(6) Uani 1 1 d . . .
H5A H 1.5055 0.4636 -0.1495 0.045 Uiso 1 1 calc R . .
C6 C 1.6159(2) 0.7335(2) -0.20668(17) 0.0307(5) Uani 1 1 d . . .
H6A H 1.6119 0.8188 -0.1930 0.037 Uiso 1 1 calc R . .
C7 C 1.5468(2) 0.6480(2) -0.15681(18) 0.0305(5) Uani 1 1 d . . .
C8 C 1.4721(2) 0.6930(2) -0.07915(17) 0.0311(5) Uani 1 1 d . . .
C9 C 1.5118(2) 0.7945(3) -0.0240(2) 0.0435(7) Uani 1 1 d . . .
H9A H 1.5855 0.8337 -0.0362 0.052 Uiso 1 1 calc R . .
C10 C 1.4443(3) 0.8383(3) 0.0484(2) 0.0450(7) Uani 1 1 d . . .
H10A H 1.4715 0.9074 0.0833 0.054 Uiso 1 1 calc R . .
C11 C 1.3358(2) 0.7786(3) 0.06849(18) 0.0346(5) Uani 1 1 d . . .
H11A H 1.2900 0.8078 0.1169 0.041 Uiso 1 1 calc R . .
C12 C 1.3638(2) 0.6325(2) -0.05701(16) 0.0284(5) Uani 1 1 d . . .
H12A H 1.3367 0.5630 -0.0915 0.034 Uiso 1 1 calc R . .
C13 C 1.2955(2) 0.6756(2) 0.01669(15) 0.0267(5) Uani 1 1 d . . .
C14 C 1.1799(2) 0.6084(2) 0.04119(15) 0.0275(5) Uani 1 1 d . . .
C15 C 0.9409(2) 0.2650(2) 0.21393(18) 0.0363(6) Uani 1 1 d . . .
H15A H 0.8841 0.2853 0.2577 0.044 Uiso 1 1 calc R . .
N3 N 0.9806(2) 0.1496(2) 0.20101(15) 0.0374(5) Uani 1 1 d . . .
C16 C 1.0656(2) 0.2830(2) 0.10731(16) 0.0312(5) Uani 1 1 d . . .
H16A H 1.1145 0.3149 0.0616 0.037 Uiso 1 1 calc R . .
C17 C 1.1247(3) 0.0575(2) 0.0908(2) 0.0364(6) Uani 1 1 d . . .
H17A H 1.1694 0.0117 0.1401 0.044 Uiso 1 1 calc R . .
H17B H 1.1838 0.0890 0.0482 0.044 Uiso 1 1 calc R . .
C18 C 1.0380(3) -0.0299(3) 0.0395(2) 0.0385(6) Uani 1 1 d . . .
H18A H 0.984(4) -0.064(3) 0.078(3) 0.061(12) Uiso 1 1 d . . .
H18B H 1.079(3) -0.112(3) 0.021(2) 0.057(9) Uiso 1 1 d . . .

loop_
_atom_site_aniso_label
_atom_site_aniso_U_11
_atom_site_aniso_U_22
_atom_site_aniso_U_33
_atom_site_aniso_U_23
_atom_site_aniso_U_13
_atom_site_aniso_U_12
Cd1 0.02711(13) 0.02119(13) 0.03245(13) -0.00231(5) 0.01075(8) 0.00139(5)
O2 0.0325(10) 0.0411(11) 0.0494(11) -0.0069(9) 0.0229(8) -0.0023(8)
O3 0.0362(9) 0.0322(10) 0.0338(9) 0.0000(8) 0.0083(7) -0.0117(8)
O4 0.0352(9) 0.0322(9) 0.0357(9) 0.0034(8) 0.0117(7) -0.0061(8)
O5 0.0390(10) 0.0395(11) 0.0539(11) 0.0017(8) 0.0287(9) -0.0033(8)
N1 0.0389(11) 0.0227(10) 0.0318(10) 0.0020(8) 0.0104(9) 0.0051(8)
N2 0.0349(11) 0.0254(10) 0.0271(9) -0.0022(8) 0.0051(8) 0.0044(8)
C1 0.0225(11) 0.0360(13) 0.0325(11) 0.0057(10) 0.0059(9) -0.0033(10)
C2 0.0201(10) 0.0354(13) 0.0332(11) 0.0061(9) 0.0065(9) -0.0031(9)
C3 0.0300(13) 0.0385(15) 0.0405(14) 0.0003(10) 0.0134(11) -0.0014(10)
C4 0.0372(14) 0.0292(13) 0.0504(15) 0.0010(12) 0.0142(12) -0.0011(11)
C5 0.0315(13) 0.0342(13) 0.0485(15) 0.0080(12) 0.0151(11) -0.0051(11)
C6 0.0263(11) 0.0290(12) 0.0375(12) 0.0037(10) 0.0090(9) -0.0023(9)
C7 0.0228(11) 0.0337(14) 0.0358(11) 0.0026(10) 0.0099(9) -0.0035(9)
C8 0.0260(11) 0.0322(13) 0.0357(12) 0.0023(10) 0.0095(9) -0.0015(9)
C9 0.0309(13) 0.0464(16) 0.0542(16) -0.0045(13) 0.0124(12) -0.0171(12)
C10 0.0386(15) 0.0445(16) 0.0528(16) -0.0159(13) 0.0107(12) -0.0149(12)
C11 0.0304(12) 0.0360(14) 0.0380(13) -0.0076(11) 0.0084(10) -0.0019(10)
C12 0.0251(11) 0.0295(12) 0.0311(11) -0.0010(9) 0.0073(9) -0.0041(9)
C13 0.0222(11) 0.0284(12) 0.0300(11) 0.0026(9) 0.0068(8) -0.0015(8)
C14 0.0244(11) 0.0309(12) 0.0276(11) 0.0032(9) 0.0058(8) -0.0020(9)
C15 0.0401(14) 0.0327(13) 0.0377(12) 0.0044(10) 0.0162(11) 0.0068(11)
N3 0.0400(12) 0.0310(11) 0.0426(12) 0.0091(9) 0.0142(9) 0.0046(9)
C16 0.0398(13) 0.0262(12) 0.0283(11) 0.0035(9) 0.0073(10) 0.0018(10)
C17 0.0374(15) 0.0298(14) 0.0420(15) -0.0072(10) 0.0029(11) 0.0104(9)
C18 0.0431(16) 0.0252(12) 0.0470(15) -0.0055(12) -0.0011(12) 0.0052(11)

loop_
_atom_type_symbol
_atom_type_description
_atom_type_scat_dispersion_real
_atom_type_scat_dispersion_imag
_atom_type_scat_source
C C 0.0033 0.0016 'International Tables Vol C Tables 4.2.6.8 and 6.1.1.4'
H H 0.0000 0.0000 'International Tables Vol C Tables 4.2.6.8 and 6.1.1.4'
N N 0.0061 0.0033 'International Tables Vol C Tables 4.2.6.8 and 6.1.1.4'
O O 0.0106 0.0060 'International Tables Vol C Tables 4.2.6.8 and 6.1.1.4'
Cd Cd -0.8075 1.2024 'International Tables Vol C Tables 4.2.6.8 and 6.1.1.4'

loop_
_geom_angle_atom_site_label_1
_geom_angle_atom_site_label_2
_geom_angle_atom_site_label_3
_geom_angle
_geom_angle_site_symmetry_1
_geom_angle_site_symmetry_3
O2 Cd1 N1 111.44(8) . .
O2 Cd1 O3 109.72(7) . 3_765
N1 Cd1 O3 87.28(7) . 3_765
O2 Cd1 O4 135.70(7) . 4_476
N1 Cd1 O4 107.25(7) . 4_476
O3 Cd1 O4 92.60(6) 3_765 4_476
O2 Cd1 O5 87.00(7) . 4_476
N1 Cd1 O5 161.56(7) . 4_476
O3 Cd1 O5 86.79(7) 3_765 4_476
O4 Cd1 O5 55.65(6) 4_476 4_476
O2 Cd1 C1 110.47(8) . 4_476
N1 Cd1 C1 135.37(7) . 4_476
O3 Cd1 C1 92.66(7) 3_765 4_476
O4 Cd1 C1 28.12(7) 4_476 4_476
O5 Cd1 C1 27.83(7) 4_476 4_476
O2 Cd1 N3 78.19(7) . 2_755
N1 Cd1 N3 99.63(7) . 2_755
O3 Cd1 N3 166.95(7) 3_765 2_755
O4 Cd1 N3 74.83(6) 4_476 2_755
O5 Cd1 N3 83.22(7) 4_476 2_755
C1 Cd1 N3 74.62(7) 4_476 2_755
C14 O2 Cd1 114.33(16) . .
C14 O3 Cd1 135.25(16) . 3_765
C1 O4 Cd1 92.41(14) . 4_675
C1 O5 Cd1 88.04(15) . 4_675
C16 N1 C15 103.5(2) . .
C16 N1 Cd1 123.85(16) . .
C15 N1 Cd1 132.20(16) . .
C16 N2 N3 110.34(19) . .
C16 N2 C17 127.3(2) . .
N3 N2 C17 122.3(2) . .
O5 C1 O4 122.5(2) . .
O5 C1 C2 118.7(2) . .
O4 C1 C2 118.6(2) . .
O5 C1 Cd1 64.14(13) . 4_675
O4 C1 Cd1 59.47(12) . 4_675
C2 C1 Cd1 164.85(16) . 4_675
C3 C2 C6 120.1(2) . .
C3 C2 C1 120.8(2) . .
C6 C2 C1 119.0(2) . .
C2 C3 C4 119.7(3) . .
C2 C3 H3A 120.2 . .
C4 C3 H3A 120.2 . .
C5 C4 C3 120.2(3) . .
C5 C4 H4A 119.9 . .
C3 C4 H4A 119.9 . .
C4 C5 C7 121.0(2) . .
C4 C5 H5A 119.5 . .
C7 C5 H5A 119.5 . .
C2 C6 C7 120.8(2) . .
C2 C6 H6A 119.6 . .
C7 C6 H6A 119.6 . .
C5 C7 C6 118.2(2) . .
C5 C7 C8 121.7(2) . .
C6 C7 C8 120.1(2) . .
C9 C8 C12 118.0(2) . .
C9 C8 C7 120.4(2) . .
C12 C8 C7 121.5(2) . .
C10 C9 C8 121.7(2) . .
C10 C9 H9A 119.2 . .
C8 C9 H9A 119.2 . .
C9 C10 C11 119.6(3) . .
C9 C10 H10A 120.2 . .
C11 C10 H10A 120.2 . .
C13 C11 C10 120.2(2) . .
C13 C11 H11A 119.9 . .
C10 C11 H11A 119.9 . .
C8 C12 C13 120.6(2) . .
C8 C12 H12A 119.7 . .
C13 C12 H12A 119.7 . .
C11 C13 C12 119.9(2) . .
C11 C13 C14 119.8(2) . .
C12 C13 C14 120.2(2) . .
O2 C14 O3 123.7(2) . .
O2 C14 C13 116.8(2) . .
O3 C14 C13 119.5(2) . .
N3 C15 N1 113.8(2) . .
N3 C15 H15A 123.1 . .
N1 C15 H15A 123.1 . .
C15 N3 N2 102.68(19) . .
C15 N3 Cd1 107.70(17) . 2_745
N2 N3 Cd1 122.14(15) . 2_745
N2 C16 N1 109.7(2) . .
N2 C16 H16A 125.2 . .
N1 C16 H16A 125.2 . .
N2 C17 C18 112.0(2) . .
N2 C17 H17A 109.2 . .
C18 C17 H17A 109.2 . .
N2 C17 H17B 109.2 . .
C18 C17 H17B 109.2 . .
H17A C17 H17B 107.9 . .
C17 C18 C18 114.7(3) . 3_755
C17 C18 H18A 112(2) . .
C18 C18 H18A 106(3) 3_755 .
C17 C18 H18B 112.6(19) . .
C18 C18 H18B 113.4(19) 3_755 .
H18A C18 H18B 97(3) . .

loop_
_geom_bond_atom_site_label_1
_geom_bond_atom_site_label_2
_geom_bond_distance
_geom_bond_site_symmetry_2
Cd1 O2 2.2037(18) .
Cd1 N1 2.253(2) .
Cd1 O3 2.2777(17) 3_765
Cd1 O4 2.3047(17) 4_476
Cd1 O5 2.4071(19) 4_476
Cd1 C1 2.673(2) 4_476
Cd1 N3 2.676(2) 2_755
O2 C14 1.252(3) .
O3 C14 1.259(3) .
O3 Cd1 2.2777(17) 3_765
O4 C1 1.261(3) .
O4 Cd1 2.3047(17) 4_675
O5 C1 1.249(3) .
O5 Cd1 2.4071(19) 4_675
N1 C16 1.336(3) .
N1 C15 1.347(3) .
N2 C16 1.311(3) .
N2 N3 1.361(3) .
N2 C17 1.477(3) .
C1 C2 1.512(3) .
C1 Cd1 2.673(2) 4_675
C2 C3 1.375(3) .
C2 C6 1.396(3) .
C3 C4 1.395(4) .
C3 H3A 0.9300 .
C4 C5 1.383(4) .
C4 H4A 0.9300 .
C5 C7 1.391(4) .
C5 H5A 0.9300 .
C6 C7 1.401(3) .
C6 H6A 0.9300 .
C7 C8 1.492(3) .
C8 C9 1.395(4) .
C8 C12 1.397(3) .
C9 C10 1.384(4) .
C9 H9A 0.9300 .
C10 C11 1.386(4) .
C10 H10A 0.9300 .
C11 C13 1.384(3) .
C11 H11A 0.9300 .
C12 C13 1.401(3) .
C12 H12A 0.9300 .
C13 C14 1.507(3) .
C15 N3 1.319(3) .
C15 H15A 0.9300 .
N3 Cd1 2.676(2) 2_745
C16 H16A 0.9300 .
C17 C18 1.494(4) .
C17 H17A 0.9700 .
C17 H17B 0.9700 .
C18 C18 1.511(6) 3_755
C18 H18A 0.90(4) .
C18 H18B 1.02(4) .

loop_
_geom_torsion_atom_site_label_1
_geom_torsion_atom_site_label_2
_geom_torsion_atom_site_label_3
_geom_torsion_atom_site_label_4
_geom_torsion
_geom_torsion_site_symmetry_1
_geom_torsion_site_symmetry_2
_geom_torsion_site_symmetry_3
_geom_torsion_site_symmetry_4
N1 Cd1 O2 C14 46.39(19) . . . .
O3 Cd1 O2 C14 -48.58(19) 3_765 . . .
O4 Cd1 O2 C14 -164.44(15) 4_476 . . .
O5 Cd1 O2 C14 -134.08(18) 4_476 . . .
C1 Cd1 O2 C14 -149.32(17) 4_476 . . .
N3 Cd1 O2 C14 142.22(19) 2_755 . . .
O2 Cd1 N1 C16 -41.4(2) . . . .
O3 Cd1 N1 C16 68.8(2) 3_765 . . .
O4 Cd1 N1 C16 160.63(19) 4_476 . . .
O5 Cd1 N1 C16 140.1(2) 4_476 . . .
C1 Cd1 N1 C16 159.79(18) 4_476 . . .
N3 Cd1 N1 C16 -122.4(2) 2_755 . . .
O2 Cd1 N1 C15 147.7(2) . . . .
O3 Cd1 N1 C15 -102.1(2) 3_765 . . .
O4 Cd1 N1 C15 -10.2(3) 4_476 . . .
O5 Cd1 N1 C15 -30.8(4) 4_476 . . .
C1 Cd1 N1 C15 -11.1(3) 4_476 . . .
N3 Cd1 N1 C15 66.7(2) 2_755 . . .
Cd1 O5 C1 O4 11.7(2) 4_675 . . .
Cd1 O5 C1 C2 -163.24(19) 4_675 . . .
Cd1 O4 C1 O5 -12.3(3) 4_675 . . .
Cd1 O4 C1 C2 162.71(19) 4_675 . . .
O5 C1 C2 C3 1.1(4) . . . .
O4 C1 C2 C3 -174.1(2) . . . .
Cd1 C1 C2 C3 -95.7(7) 4_675 . . .
O5 C1 C2 C6 177.5(2) . . . .
O4 C1 C2 C6 2.3(3) . . . .
Cd1 C1 C2 C6 80.6(7) 4_675 . . .
C6 C2 C3 C4 0.4(4) . . . .
C1 C2 C3 C4 176.7(2) . . . .
C2 C3 C4 C5 0.0(4) . . . .
C3 C4 C5 C7 -1.1(4) . . . .
C3 C2 C6 C7 0.5(4) . . . .
C1 C2 C6 C7 -176.0(2) . . . .
C4 C5 C7 C6 1.9(4) . . . .
C4 C5 C7 C8 -176.7(2) . . . .
C2 C6 C7 C5 -1.5(4) . . . .
C2 C6 C7 C8 177.1(2) . . . .
C5 C7 C8 C9 145.7(3) . . . .
C6 C7 C8 C9 -32.9(4) . . . .
C5 C7 C8 C12 -31.7(4) . . . .
C6 C7 C8 C12 149.7(2) . . . .
C12 C8 C9 C10 -2.6(4) . . . .
C7 C8 C9 C10 179.9(3) . . . .
C8 C9 C10 C11 1.6(5) . . . .
C9 C10 C11 C13 0.2(5) . . . .
C9 C8 C12 C13 2.0(4) . . . .
C7 C8 C12 C13 179.5(2) . . . .
C10 C11 C13 C12 -0.7(4) . . . .
C10 C11 C13 C14 177.8(2) . . . .
C8 C12 C13 C11 -0.3(4) . . . .
C8 C12 C13 C14 -178.9(2) . . . .
Cd1 O2 C14 O3 0.3(3) . . . .
Cd1 O2 C14 C13 -179.66(15) . . . .
Cd1 O3 C14 O2 93.3(3) 3_765 . . .
Cd1 O3 C14 C13 -86.7(3) 3_765 . . .
C11 C13 C14 O2 10.2(3) . . . .
C12 C13 C14 O2 -171.2(2) . . . .
C11 C13 C14 O3 -169.8(2) . . . .
C12 C13 C14 O3 8.8(3) . . . .
C16 N1 C15 N3 -0.2(3) . . . .
Cd1 N1 C15 N3 172.06(18) . . . .
N1 C15 N3 N2 -0.1(3) . . . .
N1 C15 N3 Cd1 130.0(2) . . . 2_745
C16 N2 N3 C15 0.3(3) . . . .
C17 N2 N3 C15 -177.5(2) . . . .
C16 N2 N3 Cd1 -120.31(19) . . . 2_745
C17 N2 N3 Cd1 61.9(3) . . . 2_745
N3 N2 C16 N1 -0.4(3) . . . .
C17 N2 C16 N1 177.2(2) . . . .
C15 N1 C16 N2 0.4(3) . . . .
Cd1 N1 C16 N2 -172.71(16) . . . .
C16 N2 C17 C18 -111.9(3) . . . .
N3 N2 C17 C18 65.5(3) . . . .
N2 C17 C18 C18 58.9(4) . . . 3_755
